data_1007252
loop_
_publ_author_name
'Averbuch-Pouchot, M T'
'Durif, A'
'Guitel, J C'

_publ_section_title
;
Structure cristalline du tripolyphosphate de zinc heptadecahydrate: Zn5
(P3 O10)2 (H2 O)17
;
_journal_coden_ASTM ACBCAR
_journal_name_full 'Acta Crystallographica B (24,1968-38,1982)'
_journal_page_first 2482
_journal_page_last 2486
_journal_paper_doi 10.1107/S0567740875007832
_journal_volume 31
_journal_year 1975
_chemical_formula_structural 'Zn5 (P3 O10)2 (H2 O)17'
_chemical_formula_sum 'H34 O37 P6 Zn5'
_chemical_name_systematic 'Pentazinc bis(triphosphate(V)) 17-hydrate'
_space_group_IT_number 2
_symmetry_cell_setting triclinic
_symmetry_Int_Tables_number 2
_symmetry_space_group_name_Hall '-P 1'
_symmetry_space_group_name_H-M 'P -1'
_cell_angle_alpha 111.39(5)
_cell_angle_beta 115.08(5)
_cell_angle_gamma 70.19(5)
_cell_formula_units_Z 1
_cell_length_a 10.766(8)
_cell_length_b 10.316(8)
_cell_length_c 8.525(5)
_cell_volume 779.2
_refine_ls_R_factor_all 0.04
_cod_database_code 1007252

loop_
_symmetry_equiv_pos_as_xyz
x,y,z
-x,-y,-z

loop_
_atom_site_label
_atom_site_type_symbol
_atom_site_symmetry_multiplicity
_atom_site_Wyckoff_symbol
_atom_site_fract_x
_atom_site_fract_y
_atom_site_fract_z
_atom_site_occupancy
_atom_site_attached_hydrogens
_atom_site_calc_flag
Zn1 Zn2+ 1 a 0. 0. 0. 1. 0 d
Zn2 Zn2+ 2 i 0.46640(5) 0.05593(5) 0.74300(6) 1. 0 d
Zn3 Zn2+ 2 i 0.26862(2) 0.54272(5) 0.26141(7) 1. 0 d
P1 P5+ 2 i 0.2537(1) 0.0660(1) 0.3626(1) 1. 0 d
P2 P5+ 2 i 0.1769(1) 0.2457(1) 0.1240(1) 1. 0 d
P3 P5+ 2 i 0.4548(3) 0.2208(1) 0.1299(1) 1. 0 d
O1 O2- 2 i 0.2437(3) 0.2067(3) 0.3106(4) 1. 0 d
O2 O2- 2 i 0.3019(3) 0.1816(3) 0.0453(4) 1. 0 d
O3 O2- 2 i 0.1150(3) 0.0249(3) 0.2664(4) 1. 0 d
O4 O2- 2 i 0.6278(3) 0.0492(3) 0.6918(4) 1. 0 d
O5 O2- 2 i 0.2894(3) 0.1165(3) 0.5644(4) 1. 0 d
O6 O2- 2 i 0.1385(3) 0.4040(3) 0.1613(5) 1. 0 d
O7 O2- 2 i 0.0605(3) 0.1677(4) -0.0023(4) 1. 0 d
O8 O2- 2 i 0.5498(4) 0.1204(4) 0.2463(5) 1. 0 d
O9 O2- 2 i 0.4955(4) 0.1950(4) -0.0289(4) 1. 0 d
O10 O2- 2 i 0.4400(4) 0.3738(4) 0.2377(5) 1. 0 d
O11 O2- 2 i 0.5877(5) 0.3207(4) 0.6337(7) 1. 2 d
O12 O2- 2 i 0.7771(7) 0.4327(5) 0.9914(6) 1. 2 d
O13 O2- 2 i 0.8970(4) 0.2827(4) 0.7097(5) 1. 2 d
O14 O2- 2 i 0.6861(4) 0.4601(4) 0.4755(5) 1. 2 d
O15 O2- 2 i 0.8271(4) 0.1562(4) 0.0794(5) 1. 2 d
O16 O2- 2 i 0.8961(6) 0.0805(6) 0.3937(7) 1. 2 d
O17 O2- 2 i 0.1183(6) 0.3764(6) 0.7137(8) 1. 2 d
O18 O2- 1 e 0.5 0.5 0. 1. 2 d
O19 O2- 2 i 0.9142(9) 0.3934(9) 0.3854(12) 1. 2 d

loop_
_atom_type_symbol
_atom_type_oxidation_number
Zn2+ 2.000
P5+ 5.000
O2- -2.000
H1+ 1.000
